data_7111719
loop_
_publ_author_name
'Vecchione, Matthew K.'
'Li, Le'
'Seidel, Daniel'

_publ_section_title
;
 Catalytic enantioselective aldol additions of \a-isothiocyanato imides to
 \a-ketoesters
;
_journal_issue 25
_journal_name_full 'Chemical Communications'
_journal_page_first 4604
_journal_page_last 4606
_journal_paper_doi 10.1039/c0cc00556h
_journal_volume 46
_journal_year 2010
_chemical_absolute_configuration ad
_chemical_formula_sum 'C18 H19 Cl N2 O6 S'
_chemical_formula_weight 426.86
_chemical_name_systematic
;
?
;
_space_group_IT_number 4
_symmetry_cell_setting monoclinic
_symmetry_space_group_name_Hall 'P 2yb'
_symmetry_space_group_name_H-M 'P 1 21 1'
_atom_sites_solution_hydrogens geom
_atom_sites_solution_primary direct
_atom_sites_solution_secondary difmap
_audit_creation_method SHELXL-97
_cell_angle_alpha 90.00
_cell_angle_beta 95.8890(10)
_cell_angle_gamma 90.00
_cell_formula_units_Z 2
_cell_length_a 10.4991(4)
_cell_length_b 8.7802(3)
_cell_length_c 10.6271(4)
_cell_measurement_reflns_used 9992
_cell_measurement_temperature 100(2)
_cell_measurement_theta_max 31.52
_cell_measurement_theta_min 2.32
_cell_volume 974.48(6)
_computing_cell_refinement 'Bruker SAINT'
_computing_data_collection 'Bruker APEX2'
_computing_data_reduction 'Bruker SAINT'
_computing_molecular_graphics 'Bruker SHELXTL'
_computing_publication_material 'Bruker SHELXTL'
_computing_structure_refinement 'SHELXL-97 (Sheldrick, 2008)'
_computing_structure_solution 'SHELXS-97 (Sheldrick, 2008)'
_diffrn_ambient_temperature 100(2)
_diffrn_measured_fraction_theta_full 0.994
_diffrn_measured_fraction_theta_max 0.994
_diffrn_measurement_device_type 'Bruker APEX-II CCD'
_diffrn_measurement_method '\f and \w scans'
_diffrn_radiation_monochromator graphite
_diffrn_radiation_source 'fine-focus sealed tube'
_diffrn_radiation_type MoK\a
_diffrn_radiation_wavelength 0.71073
_diffrn_reflns_av_R_equivalents 0.0172
_diffrn_reflns_av_sigmaI/netI 0.0275
_diffrn_reflns_limit_h_max 15
_diffrn_reflns_limit_h_min -15
_diffrn_reflns_limit_k_max 12
_diffrn_reflns_limit_k_min -12
_diffrn_reflns_limit_l_max 15
_diffrn_reflns_limit_l_min -15
_diffrn_reflns_number 12736
_diffrn_reflns_theta_full 31.53
_diffrn_reflns_theta_max 31.53
_diffrn_reflns_theta_min 1.93
_exptl_absorpt_coefficient_mu 0.341
_exptl_absorpt_correction_T_max 0.966
_exptl_absorpt_correction_T_min 0.887
_exptl_absorpt_correction_type multi-scan
_exptl_absorpt_process_details 'Bruker SAINT (SADABS)'
_exptl_crystal_colour colourless
_exptl_crystal_density_diffrn 1.455
_exptl_crystal_density_method 'not measured'
_exptl_crystal_description rod
_exptl_crystal_F_000 444
_exptl_crystal_size_max 0.36
_exptl_crystal_size_mid 0.12
_exptl_crystal_size_min 0.10
_refine_diff_density_max 0.380
_refine_diff_density_min -0.217
_refine_diff_density_rms 0.053
_refine_ls_abs_structure_details 'Flack H D (1983), Acta Cryst. A39, 876-881'
_refine_ls_abs_structure_Flack 0.04(3)
_refine_ls_extinction_method none
_refine_ls_goodness_of_fit_ref 1.007
_refine_ls_hydrogen_treatment constr
_refine_ls_matrix_type full
_refine_ls_number_parameters 272
_refine_ls_number_reflns 6370
_refine_ls_number_restraints 543
_refine_ls_restrained_S_all 0.982
_refine_ls_R_factor_all 0.0323
_refine_ls_R_factor_gt 0.0311
_refine_ls_shift/su_max 0.001
_refine_ls_shift/su_mean 0.000
_refine_ls_structure_factor_coef Fsqd
_refine_ls_weighting_details 'calc w=1/[\s^2^(Fo^2^)+(0.0410P)^2^+0.2000P] where P=(Fo^2^+2Fc^2^)/3'
_refine_ls_weighting_scheme calc
_refine_ls_wR_factor_gt 0.0736
_refine_ls_wR_factor_ref 0.0743
_reflns_number_gt 6180
_reflns_number_total 6370
_reflns_threshold_expression >2sigma(I)
_cod_data_source_file C0CC00556Hsup1.cif
_cod_data_source_block mv428
_cod_depositor_comments
;
The following automatic conversions were performed:

'_symmetry_cell_setting' value 'Monoclinic' changed to 'monoclinic'
according to /home/saulius/struct/CIF-dictionaries/cif_core.dic
dictionary named 'cif_core.dic' version 2.4.2 from 2011-04-26.

Automatic conversion script
Id: cif_fix_values 1891 2012-01-12 08:04:46Z andrius 
;
_cod_original_sg_symbol_H-M P2(1)
_cod_database_code 7111719

loop_
_symmetry_equiv_pos_as_xyz
'x, y, z'
'-x, y+1/2, -z'

loop_
_atom_site_label
_atom_site_type_symbol
_atom_site_fract_x
_atom_site_fract_y
_atom_site_fract_z
_atom_site_U_iso_or_equiv
_atom_site_adp_type
_atom_site_occupancy
_atom_site_symmetry_multiplicity
_atom_site_calc_flag
_atom_site_refinement_flags
_atom_site_disorder_assembly
_atom_site_disorder_group
Cl1 Cl 0.00351(3) 0.27933(4) 0.32351(3) 0.02126(7) Uani 1 1 d U . .
S1 S 0.24175(3) 0.24279(4) 1.09037(3) 0.01878(7) Uani 1 1 d U . .
N1 N 0.39905(10) 0.35605(12) 0.92899(10) 0.01506(19) Uani 1 1 d U . .
H1 H 0.4054 0.4470 0.9638 0.018 Uiso 1 1 calc R . .
N2 N 0.70965(10) 0.32718(12) 0.83409(10) 0.01364(18) Uani 1 1 d U . .
O1 O 0.32126(9) 0.12764(10) 0.88473(8) 0.01456(16) Uani 1 1 d U . .
O2 O 0.61580(9) 0.16228(10) 0.96007(9) 0.01697(17) Uani 1 1 d U . .
O3 O 0.62053(10) 0.46071(12) 0.65476(10) 0.0230(2) Uani 1 1 d U . .
O4 O 0.83160(9) 0.45183(12) 0.70737(10) 0.02049(19) Uani 1 1 d U . .
O5 O 0.55539(10) 0.05103(12) 0.67742(9) 0.02043(19) Uani 1 1 d U A .
C1 C 0.38664(11) 0.17064(13) 0.77623(11) 0.0125(2) Uani 1 1 d U A .
C2 C 0.32381(11) 0.24597(14) 0.96654(11) 0.0140(2) Uani 1 1 d U . .
C3 C 0.46944(11) 0.30965(13) 0.82430(11) 0.0128(2) Uani 1 1 d U . .
H3 H 0.4711 0.3910 0.7586 0.015 Uiso 1 1 calc R . .
C4 C 0.60476(11) 0.25891(14) 0.87743(10) 0.0135(2) Uani 1 1 d U . .
C5 C 0.71019(12) 0.41896(14) 0.72500(12) 0.0169(2) Uani 1 1 d U . .
C6 C 0.91640(12) 0.40765(15) 0.81730(14) 0.0196(2) Uani 1 1 d U . .
H6A H 0.9363 0.4960 0.8738 0.023 Uiso 1 1 calc R . .
H6B H 0.9975 0.3660 0.7918 0.023 Uiso 1 1 calc R . .
C7 C 0.84347(11) 0.28558(15) 0.88379(12) 0.0156(2) Uani 1 1 d U . .
C8 C 0.87511(14) 0.12673(16) 0.83872(15) 0.0231(3) Uani 1 1 d U . .
H8A H 0.8209 0.0518 0.8760 0.035 Uiso 1 1 calc R . .
H8B H 0.9653 0.1040 0.8648 0.035 Uiso 1 1 calc R . .
H8C H 0.8594 0.1221 0.7463 0.035 Uiso 1 1 calc R . .
C9 C 0.86802(13) 0.30232(18) 1.02711(13) 0.0233(3) Uani 1 1 d U . .
H9A H 0.8336 0.3999 1.0528 0.035 Uiso 1 1 calc R . .
H9B H 0.9604 0.2988 1.0525 0.035 Uiso 1 1 calc R . .
H9C H 0.8259 0.2189 1.0680 0.035 Uiso 1 1 calc R . .
C10 C 0.28808(11) 0.20708(13) 0.66476(11) 0.0135(2) Uani 1 1 d U . .
C11 C 0.16758(12) 0.14074(16) 0.65873(12) 0.0189(2) Uani 1 1 d U . .
H11 H 0.1454 0.0794 0.7268 0.023 Uiso 1 1 calc R . .
C12 C 0.07900(13) 0.16332(17) 0.55387(13) 0.0209(3) Uani 1 1 d U . .
H12 H -0.0034 0.1177 0.5496 0.025 Uiso 1 1 calc R . .
C13 C 0.11305(11) 0.25369(15) 0.45567(11) 0.0161(2) Uani 1 1 d U . .
C14 C 0.23287(12) 0.31955(16) 0.45865(12) 0.0189(2) Uani 1 1 d U . .
H14 H 0.2548 0.3805 0.3902 0.023 Uiso 1 1 calc R . .
C15 C 0.32098(12) 0.29502(16) 0.56389(12) 0.0182(2) Uani 1 1 d U . .
H15 H 0.4041 0.3386 0.5669 0.022 Uiso 1 1 calc R . .
C16 C 0.46367(12) 0.03483(14) 0.73571(12) 0.0156(2) Uani 1 1 d U . .
O6A O 0.41146(15) -0.09596(16) 0.77139(15) 0.0182(3) Uani 0.845(4) 1 d PDU A 1
C17A C 0.45512(16) -0.23771(19) 0.7165(2) 0.0198(3) Uani 0.845(4) 1 d PDU A 1
H17A H 0.4563 -0.3210 0.7794 0.024 Uiso 0.845(4) 1 calc PR A 1
H17B H 0.5430 -0.2244 0.6923 0.024 Uiso 0.845(4) 1 calc PR A 1
C18A C 0.36533(19) -0.2771(2) 0.60187(19) 0.0282(4) Uani 0.845(4) 1 d PDU A 1
H18A H 0.2793 -0.2942 0.6271 0.042 Uiso 0.845(4) 1 calc PR A 1
H18B H 0.3953 -0.3697 0.5627 0.042 Uiso 0.845(4) 1 calc PR A 1
H18C H 0.3629 -0.1930 0.5410 0.042 Uiso 0.845(4) 1 calc PR A 1
O6B O 0.4033(10) -0.0842(9) 0.7358(9) 0.0182(3) Uani 0.155(4) 1 d PDU A 2
C17B C 0.4494(8) -0.2176(10) 0.6664(11) 0.0198(3) Uani 0.155(4) 1 d PDU A 2
H17C H 0.4400 -0.1950 0.5950 0.024 Uiso 0.155(4) 1 d P A 2
H17D H 0.5220 -0.2674 0.7162 0.024 Uiso 0.155(4) 1 d P A 2
C18B C 0.3391(9) -0.3239(11) 0.6442(11) 0.0241(10) Uani 0.155(4) 1 d PDU A 2
H18D H 0.3661 -0.4160 0.6022 0.036 Uiso 0.155(4) 1 calc PR A 2
H18E H 0.2698 -0.2743 0.5904 0.036 Uiso 0.155(4) 1 calc PR A 2
H18F H 0.3087 -0.3513 0.7254 0.036 Uiso 0.155(4) 1 calc PR A 2

loop_
_atom_site_aniso_label
_atom_site_aniso_U_11
_atom_site_aniso_U_22
_atom_site_aniso_U_33
_atom_site_aniso_U_23
_atom_site_aniso_U_13
_atom_site_aniso_U_12
Cl1 0.01873(13) 0.02569(16) 0.01821(13) 0.00042(11) -0.00368(10) 0.00338(11)
S1 0.02203(14) 0.01793(14) 0.01744(13) -0.00200(11) 0.00712(10) -0.00044(11)
N1 0.0169(5) 0.0107(4) 0.0179(5) -0.0035(4) 0.0036(4) -0.0007(4)
N2 0.0122(4) 0.0133(4) 0.0151(4) 0.0027(3) 0.0002(3) -0.0004(3)
O1 0.0187(4) 0.0119(4) 0.0135(4) -0.0009(3) 0.0036(3) -0.0031(3)
O2 0.0181(4) 0.0145(4) 0.0182(4) 0.0049(3) 0.0013(3) -0.0005(3)
O3 0.0210(5) 0.0261(5) 0.0215(5) 0.0099(4) -0.0001(4) -0.0015(4)
O4 0.0172(4) 0.0210(5) 0.0238(5) 0.0062(4) 0.0045(3) -0.0031(3)
O5 0.0208(5) 0.0206(5) 0.0206(4) -0.0015(4) 0.0057(4) 0.0031(4)
C1 0.0147(5) 0.0105(5) 0.0125(5) 0.0000(4) 0.0023(4) -0.0012(4)
C2 0.0147(5) 0.0119(5) 0.0151(5) 0.0002(4) 0.0001(4) 0.0013(4)
C3 0.0130(5) 0.0113(5) 0.0139(5) -0.0003(4) 0.0011(4) -0.0005(4)
C4 0.0143(5) 0.0117(5) 0.0144(5) -0.0010(4) 0.0007(4) -0.0014(4)
C5 0.0193(6) 0.0145(5) 0.0173(6) 0.0030(4) 0.0041(4) -0.0023(4)
C6 0.0145(5) 0.0162(6) 0.0280(7) 0.0027(5) 0.0022(5) -0.0008(4)
C7 0.0113(4) 0.0152(5) 0.0202(5) 0.0009(4) 0.0005(4) 0.0013(4)
C8 0.0213(6) 0.0136(6) 0.0357(8) 0.0003(5) 0.0093(5) 0.0022(5)
C9 0.0174(5) 0.0302(7) 0.0208(6) 0.0013(5) -0.0045(4) -0.0006(5)
C10 0.0151(5) 0.0129(5) 0.0124(5) -0.0017(4) 0.0010(4) 0.0010(4)
C11 0.0179(6) 0.0223(6) 0.0164(5) 0.0034(4) 0.0017(4) -0.0039(5)
C12 0.0159(6) 0.0271(7) 0.0192(6) 0.0015(5) -0.0008(4) -0.0043(5)
C13 0.0161(5) 0.0182(5) 0.0135(5) -0.0015(4) -0.0012(4) 0.0041(4)
C14 0.0188(6) 0.0211(6) 0.0167(5) 0.0049(4) 0.0018(4) -0.0006(5)
C15 0.0157(5) 0.0215(6) 0.0172(5) 0.0023(4) 0.0008(4) -0.0037(5)
C16 0.0166(5) 0.0135(5) 0.0160(5) -0.0027(4) -0.0020(4) 0.0012(4)
O6A 0.0220(4) 0.0113(4) 0.0215(6) -0.0012(4) 0.0039(5) 0.0004(3)
C17A 0.0240(5) 0.0121(5) 0.0232(6) -0.0019(5) 0.0019(5) 0.0020(4)
C18A 0.0331(8) 0.0242(8) 0.0265(7) -0.0069(6) -0.0006(6) 0.0032(7)
O6B 0.0220(4) 0.0113(4) 0.0215(6) -0.0012(4) 0.0039(5) 0.0004(3)
C17B 0.0240(5) 0.0121(5) 0.0232(6) -0.0019(5) 0.0019(5) 0.0020(4)
C18B 0.0258(15) 0.0192(14) 0.0272(16) -0.0048(13) 0.0023(14) -0.0006(12)

loop_
_atom_type_symbol
_atom_type_description
_atom_type_scat_dispersion_real
_atom_type_scat_dispersion_imag
_atom_type_scat_source
C C 0.0033 0.0016 'International Tables Vol C Tables 4.2.6.8 and 6.1.1.4'
H H 0.0000 0.0000 'International Tables Vol C Tables 4.2.6.8 and 6.1.1.4'
N N 0.0061 0.0033 'International Tables Vol C Tables 4.2.6.8 and 6.1.1.4'
O O 0.0106 0.0060 'International Tables Vol C Tables 4.2.6.8 and 6.1.1.4'
S S 0.1246 0.1234 'International Tables Vol C Tables 4.2.6.8 and 6.1.1.4'
Cl Cl 0.1484 0.1585 'International Tables Vol C Tables 4.2.6.8 and 6.1.1.4'

loop_
_geom_angle_atom_site_label_1
_geom_angle_atom_site_label_2
_geom_angle_atom_site_label_3
_geom_angle
C2 N1 C3 112.84(10)
C2 N1 H1 123.6
C3 N1 H1 123.6
C4 N2 C5 126.50(10)
C4 N2 C7 122.11(10)
C5 N2 C7 110.29(10)
C2 O1 C1 109.33(9)
C5 O4 C6 110.18(10)
O1 C1 C10 109.47(9)
O1 C1 C16 109.16(10)
C10 C1 C16 106.35(9)
O1 C1 C3 103.73(9)
C10 C1 C3 113.75(10)
C16 C1 C3 114.29(10)
N1 C2 O1 109.70(10)
N1 C2 S1 128.74(9)
O1 C2 S1 121.55(9)
N1 C3 C4 108.81(9)
N1 C3 C1 99.23(9)
C4 C3 C1 110.93(9)
N1 C3 H3 112.4
C4 C3 H3 112.4
C1 C3 H3 112.4
O2 C4 N2 121.69(11)
O2 C4 C3 118.80(10)
N2 C4 C3 119.47(10)
O3 C5 O4 123.08(12)
O3 C5 N2 128.12(12)
O4 C5 N2 108.78(11)
O4 C6 C7 105.35(10)
O4 C6 H6A 110.7
C7 C6 H6A 110.7
O4 C6 H6B 110.7
C7 C6 H6B 110.7
H6A C6 H6B 108.8
N2 C7 C8 109.89(11)
N2 C7 C9 112.69(10)
C8 C7 C9 112.48(11)
N2 C7 C6 99.34(9)
C8 C7 C6 111.12(11)
C9 C7 C6 110.61(11)
C7 C8 H8A 109.5
C7 C8 H8B 109.5
H8A C8 H8B 109.5
C7 C8 H8C 109.5
H8A C8 H8C 109.5
H8B C8 H8C 109.5
C7 C9 H9A 109.5
C7 C9 H9B 109.5
H9A C9 H9B 109.5
C7 C9 H9C 109.5
H9A C9 H9C 109.5
H9B C9 H9C 109.5
C11 C10 C15 119.59(11)
C11 C10 C1 119.37(10)
C15 C10 C1 120.80(10)
C10 C11 C12 120.57(12)
C10 C11 H11 119.7
C12 C11 H11 119.7
C13 C12 C11 118.81(12)
C13 C12 H12 120.6
C11 C12 H12 120.6
C14 C13 C12 121.77(11)
C14 C13 Cl1 119.35(9)
C12 C13 Cl1 118.84(10)
C13 C14 C15 118.79(11)
C13 C14 H14 120.6
C15 C14 H14 120.6
C10 C15 C14 120.45(11)
C10 C15 H15 119.8
C14 C15 H15 119.8
O5 C16 O6B 122.9(4)
O5 C16 O6A 128.04(13)
O6B C16 O6A 16.8(4)
O5 C16 C1 121.78(12)
O6B C16 C1 112.2(4)
O6A C16 C1 110.15(11)
C16 O6A C17A 117.35(13)
O6A C17A C18A 108.77(13)
O6A C17A H17A 109.9
C18A C17A H17A 109.9
O6A C17A H17B 109.9
C18A C17A H17B 109.9
H17A C17A H17B 108.3
C16 O6B C17B 118.5(8)
C18B C17B O6B 106.5(7)
C18B C17B H17C 89.2
O6B C17B H17C 105.4
C18B C17B H17D 110.8
O6B C17B H17D 110.8
H17C C17B H17D 130.4
C17B C18B H18D 109.5
C17B C18B H18E 109.5
H18D C18B H18E 109.5
C17B C18B H18F 109.5
H18D C18B H18F 109.5
H18E C18B H18F 109.5

loop_
_geom_bond_atom_site_label_1
_geom_bond_atom_site_label_2
_geom_bond_distance
Cl1 C13 1.7362(12)
S1 C2 1.6455(12)
N1 C2 1.3350(16)
N1 C3 1.4555(15)
N1 H1 0.8800
N2 C4 1.3742(15)
N2 C5 1.4123(16)
N2 C7 1.4946(15)
O1 C2 1.3533(14)
O1 C1 1.4511(14)
O2 C4 1.2180(14)
O3 C5 1.1974(16)
O4 C5 1.3387(15)
O4 C6 1.4473(17)
O5 C16 1.2058(16)
C1 C10 1.5248(16)
C1 C16 1.5273(17)
C1 C3 1.5541(16)
C3 C4 1.5398(16)
C3 H3 1.0000
C6 C7 1.5315(18)
C6 H6A 0.9900
C6 H6B 0.9900
C7 C8 1.5224(19)
C7 C9 1.5255(18)
C8 H8A 0.9800
C8 H8B 0.9800
C8 H8C 0.9800
C9 H9A 0.9800
C9 H9B 0.9800
C9 H9C 0.9800
C10 C11 1.3883(17)
C10 C15 1.3930(17)
C11 C12 1.3904(18)
C11 H11 0.9500
C12 C13 1.3868(18)
C12 H12 0.9500
C13 C14 1.3819(17)
C14 C15 1.3931(17)
C14 H14 0.9500
C15 H15 0.9500
C16 O6B 1.223(9)
C16 O6A 1.344(2)
O6A C17A 1.4678(19)
C17A C18A 1.502(2)
C17A H17A 0.9900
C17A H17B 0.9900
C18A H18A 0.9800
C18A H18B 0.9800
C18A H18C 0.9800
O6B C17B 1.491(8)
C17B C18B 1.487(8)
C17B H17C 0.781
C17B H17D 0.984
C18B H18D 0.9800
C18B H18E 0.9800
C18B H18F 0.9800

loop_
_geom_hbond_atom_site_label_D
_geom_hbond_atom_site_label_H
_geom_hbond_atom_site_label_A
_geom_hbond_distance_DH
_geom_hbond_distance_HA
_geom_hbond_distance_DA
_geom_hbond_angle_DHA
_geom_hbond_site_symmetry_A
N1 H1 O2 0.88 2.08 2.9464(14) 169.5 2_657

loop_
_geom_torsion_atom_site_label_1
_geom_torsion_atom_site_label_2
_geom_torsion_atom_site_label_3
_geom_torsion_atom_site_label_4
_geom_torsion
C2 O1 C1 C10 -102.65(11)
C2 O1 C1 C16 141.31(10)
C2 O1 C1 C3 19.09(12)
C3 N1 C2 O1 -8.20(14)
C3 N1 C2 S1 172.20(9)
C1 O1 C2 N1 -7.81(13)
C1 O1 C2 S1 171.81(8)
C2 N1 C3 C4 -97.10(11)
C2 N1 C3 C1 18.86(12)
O1 C1 C3 N1 -21.64(11)
C10 C1 C3 N1 97.20(11)
C16 C1 C3 N1 -140.39(10)
O1 C1 C3 C4 92.69(10)
C10 C1 C3 C4 -148.48(10)
C16 C1 C3 C4 -26.07(13)
C5 N2 C4 O2 167.85(12)
C7 N2 C4 O2 1.05(18)
C5 N2 C4 C3 -14.56(18)
C7 N2 C4 C3 178.64(10)
N1 C3 C4 O2 53.51(14)
C1 C3 C4 O2 -54.65(14)
N1 C3 C4 N2 -124.15(11)
C1 C3 C4 N2 127.69(11)
C6 O4 C5 O3 170.74(13)
C6 O4 C5 N2 -10.89(14)
C4 N2 C5 O3 4.3(2)
C7 N2 C5 O3 172.45(13)
C4 N2 C5 O4 -173.92(11)
C7 N2 C5 O4 -5.82(14)
C5 O4 C6 C7 22.68(14)
C4 N2 C7 C8 70.43(14)
C5 N2 C7 C8 -98.29(12)
C4 N2 C7 C9 -55.87(16)
C5 N2 C7 C9 135.41(12)
C4 N2 C7 C6 -172.96(11)
C5 N2 C7 C6 18.32(13)
O4 C6 C7 N2 -23.62(12)
O4 C6 C7 C8 92.05(13)
O4 C6 C7 C9 -142.27(11)
O1 C1 C10 C11 -25.90(15)
C16 C1 C10 C11 91.90(13)
C3 C1 C10 C11 -141.41(11)
O1 C1 C10 C15 159.76(11)
C16 C1 C10 C15 -82.43(14)
C3 C1 C10 C15 44.26(15)
C15 C10 C11 C12 -1.0(2)
C1 C10 C11 C12 -175.40(12)
C10 C11 C12 C13 -0.2(2)
C11 C12 C13 C14 1.0(2)
C11 C12 C13 Cl1 178.92(11)
C12 C13 C14 C15 -0.5(2)
Cl1 C13 C14 C15 -178.43(11)
C11 C10 C15 C14 1.5(2)
C1 C10 C15 C14 175.80(12)
C13 C14 C15 C10 -0.7(2)
O1 C1 C16 O5 -156.07(11)
C10 C1 C16 O5 85.92(14)
C3 C1 C16 O5 -40.44(16)
O1 C1 C16 O6B 43.5(5)
C10 C1 C16 O6B -74.5(5)
C3 C1 C16 O6B 159.1(5)
O1 C1 C16 O6A 25.62(14)
C10 C1 C16 O6A -92.39(13)
C3 C1 C16 O6A 141.25(12)
O5 C16 O6A C17A -11.4(2)
O6B C16 O6A C17A 66.6(16)
C1 C16 O6A C17A 166.79(12)
C16 O6A C17A C18A -94.1(2)
O5 C16 O6B C17B 3.4(10)
O6A C16 O6B C17B -110(2)
C1 C16 O6B C17B 163.6(6)
C16 O6B C17B C18B -160.8(10)
